data_4069772
loop_
_publ_author_name
'Salem, Hiyam'
'Shimon, Linda J. W.'
'Diskin-Posner, Yael'
'Leitus, Gregory'
'Ben-David, Yehoshoa'
'Milstein, David'

_publ_section_title
;
 Formation of Stabletrans-Dihydride Ruthenium(II) and 16-Electron
 Ruthenium(0) Complexes Based on Phosphinite PONOP Pincer Ligands.
 Reactivity toward Water and Electrophiles
;
_journal_issue 16
_journal_name_full Organometallics
_journal_page_first 4791
_journal_paper_doi 10.1021/om9004077
_journal_volume 28
_journal_year 2009
_chemical_formula_moiety 'C36 H47 F3 N O5 P3 Ru S'
_chemical_formula_sum 'C36 H47 F3 N O5 P3 Ru S'
_chemical_formula_weight 856.79
_chemical_name_systematic
; 
 ? 
;
_space_group_IT_number 14
_symmetry_cell_setting monoclinic
_symmetry_space_group_name_Hall '-P 2ybc'
_symmetry_space_group_name_H-M 'P 1 21/c 1'
_atom_sites_solution_hydrogens geom
_atom_sites_solution_primary direct
_atom_sites_solution_secondary difmap
_audit_creation_method SHELXL-97
_cell_angle_alpha 90.00
_cell_angle_beta 90.9097(7)
_cell_angle_gamma 90.00
_cell_formula_units_Z 4
_cell_length_a 12.8189(2)
_cell_length_b 11.9722(2)
_cell_length_c 24.7335(3)
_cell_measurement_reflns_used 12877
_cell_measurement_temperature 100(2)
_cell_measurement_theta_max 32.03
_cell_measurement_theta_min 0.41
_cell_volume 3795.38(10)
_computing_cell_refinement HKL
_computing_data_collection 'Collect package Bruker-Nonius'
_computing_data_reduction HKL
_computing_structure_refinement 'SHELXL-97 (Sheldrick, 1997)'
_computing_structure_solution 'SHELXS-97 (Sheldrick, 1990)'
_diffrn_ambient_temperature 100(2)
_diffrn_measured_fraction_theta_full 0.993
_diffrn_measured_fraction_theta_max 0.993
_diffrn_measurement_device_type 'Nonius Kappa CCD'
_diffrn_measurement_method 'Phi and Omega scans'
_diffrn_radiation_monochromator graphite
_diffrn_radiation_source 'fine-focus sealed tube'
_diffrn_radiation_type MoK\a
_diffrn_radiation_wavelength 0.71073
_diffrn_reflns_av_R_equivalents 0.0810
_diffrn_reflns_av_sigmaI/netI 0.0561
_diffrn_reflns_limit_h_max 18
_diffrn_reflns_limit_h_min -19
_diffrn_reflns_limit_k_max 17
_diffrn_reflns_limit_k_min -17
_diffrn_reflns_limit_l_max 36
_diffrn_reflns_limit_l_min -36
_diffrn_reflns_number 47818
_diffrn_reflns_theta_full 32.03
_diffrn_reflns_theta_max 32.03
_diffrn_reflns_theta_min 2.46
_exptl_absorpt_coefficient_mu 0.652
_exptl_absorpt_correction_T_max 0.907
_exptl_absorpt_correction_T_min 0.803
_exptl_absorpt_correction_type integration
_exptl_absorpt_process_details
;
Gaussian integration (Coppens, 1970)
;
_exptl_crystal_colour yellow
_exptl_crystal_density_diffrn 1.499
_exptl_crystal_density_method 'not measured'
_exptl_crystal_description Chunk
_exptl_crystal_F_000 1768
_exptl_crystal_size_max 0.15
_exptl_crystal_size_mid 0.12
_exptl_crystal_size_min 0.05
_refine_diff_density_max 1.232
_refine_diff_density_min -1.281
_refine_diff_density_rms 0.107
_refine_ls_extinction_method none
_refine_ls_goodness_of_fit_ref 1.031
_refine_ls_hydrogen_treatment mixed
_refine_ls_matrix_type full
_refine_ls_number_parameters 463
_refine_ls_number_reflns 13108
_refine_ls_number_restraints 0
_refine_ls_restrained_S_all 1.031
_refine_ls_R_factor_all 0.0485
_refine_ls_R_factor_gt 0.0357
_refine_ls_shift/su_max 0.001
_refine_ls_shift/su_mean 0.000
_refine_ls_structure_factor_coef Fsqd
_refine_ls_weighting_details 'calc w=1/[\s^2^(Fo^2^)+(0.0364P)^2^+2.2018P] where P=(Fo^2^+2Fc^2^)/3'
_refine_ls_weighting_scheme calc
_refine_ls_wR_factor_gt 0.0829
_refine_ls_wR_factor_ref 0.0886
_reflns_number_gt 10765
_reflns_number_total 13108
_reflns_threshold_expression >2sigma(I)
_cod_data_source_file om9004077_si_001.cif
_cod_data_source_block complex8b
_cod_depositor_comments
;
The following automatic conversions were performed:

'_symmetry_cell_setting' value 'Monoclinic' changed to 'monoclinic'
according to /home/saulius/struct/CIF-dictionaries/cif_core.dic
dictionary named 'cif_core.dic' version 2.4.2 from 2011-04-26.

Automatic conversion script
Id: cif_fix_values 1715 2011-07-08 13:25:40Z adriana 
;
_cod_original_sg_symbol_Hall -P2ybc
_cod_original_sg_symbol_H-M P2(1)/c
_cod_database_code 4069772

loop_
_symmetry_equiv_pos_as_xyz
'x, y, z'
'-x, y+1/2, -z+1/2'
'-x, -y, -z'
'x, -y-1/2, z-1/2'

loop_
_atom_site_label
_atom_site_type_symbol
_atom_site_fract_x
_atom_site_fract_y
_atom_site_fract_z
_atom_site_U_iso_or_equiv
_atom_site_adp_type
_atom_site_occupancy
_atom_site_symmetry_multiplicity
_atom_site_calc_flag
_atom_site_refinement_flags
Ru1 Ru 0.262033(10) 0.235767(10) 0.138531(5) 0.00915(4) Uani 1 1 d .
H1 H 0.168(2) 0.167(2) 0.1551(10) 0.026(6) Uiso 1 1 d .
P2 P 0.34454(3) 0.15810(3) 0.212693(16) 0.01127(8) Uani 1 1 d .
P1 P 0.16599(3) 0.37761(3) 0.175590(16) 0.00994(8) Uani 1 1 d .
P3 P 0.18782(4) 0.24109(3) 0.053398(16) 0.01120(8) Uani 1 1 d .
O1 O 0.42094(10) 0.05971(10) 0.18384(5) 0.0151(2) Uani 1 1 d .
O2 O 0.24329(11) 0.12926(10) 0.02332(5) 0.0157(2) Uani 1 1 d .
N1 N 0.33334(12) 0.09509(11) 0.10338(6) 0.0128(3) Uani 1 1 d .
C1 C 0.18204(14) 0.41223(13) 0.24812(6) 0.0124(3) Uani 1 1 d .
C2 C 0.10442(15) 0.40125(14) 0.28690(7) 0.0166(3) Uani 1 1 d .
H2 H 0.0368 0.3762 0.2764 0.020 Uiso 1 1 calc R
C3 C 0.12590(17) 0.42693(16) 0.34091(7) 0.0217(4) Uani 1 1 d .
H3 H 0.0736 0.4164 0.3672 0.026 Uiso 1 1 calc R
C4 C 0.22297(18) 0.46773(16) 0.35654(7) 0.0239(4) Uani 1 1 d .
H4 H 0.2373 0.4844 0.3935 0.029 Uiso 1 1 calc R
C5 C 0.29914(16) 0.48410(16) 0.31803(8) 0.0222(4) Uani 1 1 d .
H5 H 0.3648 0.5150 0.3282 0.027 Uiso 1 1 calc R
C6 C 0.27866(15) 0.45502(15) 0.26436(7) 0.0173(3) Uani 1 1 d .
H6 H 0.3316 0.4645 0.2383 0.021 Uiso 1 1 calc R
C7 C 0.18016(14) 0.52134(13) 0.15010(6) 0.0122(3) Uani 1 1 d .
C8 C 0.11570(15) 0.60778(14) 0.16786(7) 0.0173(3) Uani 1 1 d .
H8 H 0.0610 0.5919 0.1921 0.021 Uiso 1 1 calc R
C9 C 0.13116(16) 0.71681(15) 0.15024(8) 0.0214(4) Uani 1 1 d .
H9 H 0.0867 0.7749 0.1623 0.026 Uiso 1 1 calc R
C10 C 0.21187(17) 0.74084(14) 0.11498(8) 0.0203(4) Uani 1 1 d .
H10 H 0.2219 0.8151 0.1026 0.024 Uiso 1 1 calc R
C11 C 0.27735(15) 0.65635(14) 0.09794(7) 0.0182(3) Uani 1 1 d .
H11 H 0.3330 0.6729 0.0743 0.022 Uiso 1 1 calc R
C12 C 0.26177(14) 0.54646(14) 0.11549(7) 0.0142(3) Uani 1 1 d .
H12 H 0.3070 0.4888 0.1038 0.017 Uiso 1 1 calc R
C13 C 0.02543(13) 0.34937(13) 0.16872(6) 0.0117(3) Uani 1 1 d .
C14 C -0.04096(14) 0.40860(14) 0.13384(7) 0.0152(3) Uani 1 1 d .
H14 H -0.0157 0.4729 0.1157 0.018 Uiso 1 1 calc R
C15 C -0.14359(15) 0.37454(15) 0.12527(7) 0.0179(3) Uani 1 1 d .
H15 H -0.1869 0.4149 0.1006 0.021 Uiso 1 1 calc R
C16 C -0.18386(15) 0.28255(16) 0.15207(8) 0.0195(3) Uani 1 1 d .
H16 H -0.2542 0.2600 0.1461 0.023 Uiso 1 1 calc R
C17 C -0.11918(15) 0.22397(14) 0.18785(8) 0.0182(3) Uani 1 1 d .
H17 H -0.1459 0.1620 0.2072 0.022 Uiso 1 1 calc R
C18 C -0.01592(14) 0.25566(13) 0.19534(7) 0.0152(3) Uani 1 1 d .
H18 H 0.0279 0.2133 0.2189 0.018 Uiso 1 1 calc R
C19 C 0.31281(14) 0.06675(13) 0.05124(7) 0.0143(3) Uani 1 1 d .
C20 C 0.35907(16) -0.02383(14) 0.02612(7) 0.0185(3) Uani 1 1 d .
H20 H 0.3432 -0.0417 -0.0105 0.022 Uiso 1 1 calc R
C21 C 0.42928(16) -0.08746(14) 0.05627(8) 0.0192(3) Uani 1 1 d .
H21 H 0.4633 -0.1491 0.0400 0.023 Uiso 1 1 calc R
C22 C 0.45006(15) -0.06146(14) 0.11019(7) 0.0176(3) Uani 1 1 d .
H22 H 0.4964 -0.1058 0.1315 0.021 Uiso 1 1 calc R
C23 C 0.40106(14) 0.03110(13) 0.13187(7) 0.0138(3) Uani 1 1 d .
C24 C 0.27307(15) 0.06453(14) 0.25843(7) 0.0148(3) Uani 1 1 d .
H24 H 0.3261 0.0195 0.2790 0.018 Uiso 1 1 calc R
C25 C 0.21151(16) 0.13218(15) 0.29974(7) 0.0201(4) Uani 1 1 d .
H25A H 0.1598 0.1788 0.2808 0.030 Uiso 1 1 calc R
H25B H 0.2595 0.1799 0.3206 0.030 Uiso 1 1 calc R
H25C H 0.1758 0.0811 0.3243 0.030 Uiso 1 1 calc R
C26 C 0.20274(17) -0.01751(15) 0.22743(8) 0.0221(4) Uani 1 1 d .
H26A H 0.1701 -0.0688 0.2530 0.033 Uiso 1 1 calc R
H26B H 0.2446 -0.0602 0.2019 0.033 Uiso 1 1 calc R
H26C H 0.1485 0.0240 0.2076 0.033 Uiso 1 1 calc R
C27 C 0.44158(14) 0.22387(14) 0.25838(7) 0.0152(3) Uani 1 1 d .
H27 H 0.4024 0.2775 0.2815 0.018 Uiso 1 1 calc R
C28 C 0.49814(18) 0.14324(17) 0.29715(9) 0.0262(4) Uani 1 1 d .
H28A H 0.5297 0.0826 0.2764 0.039 Uiso 1 1 calc R
H28B H 0.4480 0.1119 0.3226 0.039 Uiso 1 1 calc R
H28C H 0.5528 0.1836 0.3173 0.039 Uiso 1 1 calc R
C29 C 0.52053(17) 0.29335(18) 0.22685(8) 0.0242(4) Uani 1 1 d .
H29A H 0.5643 0.3361 0.2522 0.036 Uiso 1 1 calc R
H29B H 0.4832 0.3448 0.2026 0.036 Uiso 1 1 calc R
H29C H 0.5646 0.2435 0.2056 0.036 Uiso 1 1 calc R
C30 C 0.05018(15) 0.20471(15) 0.04064(7) 0.0169(3) Uani 1 1 d .
H30 H 0.0070 0.2676 0.0547 0.020 Uiso 1 1 calc R
C31 C 0.02114(18) 0.09981(17) 0.07264(8) 0.0256(4) Uani 1 1 d .
H31A H -0.0529 0.0828 0.0666 0.038 Uiso 1 1 calc R
H31B H 0.0343 0.1129 0.1113 0.038 Uiso 1 1 calc R
H31C H 0.0635 0.0367 0.0605 0.038 Uiso 1 1 calc R
C32 C 0.01936(17) 0.18805(18) -0.01897(8) 0.0246(4) Uani 1 1 d .
H32A H 0.0654 0.1324 -0.0352 0.037 Uiso 1 1 calc R
H32B H 0.0260 0.2591 -0.0383 0.037 Uiso 1 1 calc R
H32C H -0.0530 0.1621 -0.0216 0.037 Uiso 1 1 calc R
C33 C 0.21993(14) 0.35315(14) 0.00495(6) 0.0143(3) Uani 1 1 d .
H33 H 0.2849 0.3891 0.0196 0.017 Uiso 1 1 calc R
C34 C 0.24573(17) 0.31605(16) -0.05275(7) 0.0202(4) Uani 1 1 d .
H34A H 0.1838 0.2824 -0.0698 0.030 Uiso 1 1 calc R
H34B H 0.3024 0.2611 -0.0514 0.030 Uiso 1 1 calc R
H34C H 0.2675 0.3810 -0.0739 0.030 Uiso 1 1 calc R
C35 C 0.13547(15) 0.44458(15) 0.00570(7) 0.0181(3) Uani 1 1 d .
H35A H 0.1632 0.5134 -0.0101 0.027 Uiso 1 1 calc R
H35B H 0.1150 0.4588 0.0431 0.027 Uiso 1 1 calc R
H35C H 0.0745 0.4198 -0.0155 0.027 Uiso 1 1 calc R
S1 S 0.49327(3) 0.29478(3) 0.073743(17) 0.01354(8) Uani 1 1 d .
O3 O 0.41110(10) 0.32978(10) 0.11056(5) 0.0153(2) Uani 1 1 d .
O4 O 0.56560(11) 0.21414(11) 0.09546(6) 0.0218(3) Uani 1 1 d .
O5 O 0.45737(11) 0.27632(11) 0.01891(5) 0.0204(3) Uani 1 1 d .
C36 C 0.56851(14) 0.42444(14) 0.07039(7) 0.0155(3) Uani 1 1 d .
F1 F 0.50857(10) 0.51142(9) 0.05755(5) 0.0227(2) Uani 1 1 d .
F2 F 0.64339(10) 0.41610(10) 0.03337(5) 0.0247(2) Uani 1 1 d .
F3 F 0.61505(9) 0.44632(9) 0.11821(4) 0.0212(2) Uani 1 1 d .

loop_
_atom_site_aniso_label
_atom_site_aniso_U_11
_atom_site_aniso_U_22
_atom_site_aniso_U_33
_atom_site_aniso_U_23
_atom_site_aniso_U_13
_atom_site_aniso_U_12
Ru1 0.01032(6) 0.00794(6) 0.00917(6) -0.00030(4) -0.00020(4) 0.00011(4)
P2 0.0123(2) 0.00946(17) 0.01200(17) 0.00040(13) -0.00123(14) 0.00097(14)
P1 0.01050(19) 0.00905(16) 0.01026(17) -0.00033(13) -0.00054(14) 0.00004(14)
P3 0.0127(2) 0.01097(17) 0.00990(17) -0.00077(13) -0.00084(14) -0.00101(14)
O1 0.0166(6) 0.0129(5) 0.0156(5) -0.0015(4) -0.0022(5) 0.0047(5)
O2 0.0205(7) 0.0138(5) 0.0128(5) -0.0039(4) -0.0011(5) 0.0017(5)
N1 0.0142(7) 0.0104(6) 0.0140(6) -0.0008(5) 0.0011(5) -0.0012(5)
C1 0.0149(8) 0.0102(6) 0.0121(7) -0.0002(5) -0.0008(6) 0.0023(6)
C2 0.0199(9) 0.0153(7) 0.0148(7) -0.0012(6) 0.0026(6) -0.0008(6)
C3 0.0299(11) 0.0207(8) 0.0146(8) -0.0010(6) 0.0031(7) 0.0022(8)
C4 0.0357(12) 0.0220(9) 0.0137(8) -0.0051(6) -0.0078(7) 0.0084(8)
C5 0.0202(9) 0.0227(9) 0.0235(9) -0.0063(7) -0.0119(7) 0.0055(7)
C6 0.0159(8) 0.0182(8) 0.0177(8) -0.0036(6) -0.0019(6) 0.0027(7)
C7 0.0141(8) 0.0102(6) 0.0123(7) 0.0000(5) -0.0012(6) -0.0001(6)
C8 0.0192(9) 0.0136(7) 0.0191(8) 0.0006(6) 0.0027(7) 0.0015(6)
C9 0.0243(10) 0.0134(7) 0.0265(9) -0.0005(7) 0.0011(7) 0.0042(7)
C10 0.0266(10) 0.0106(7) 0.0237(9) 0.0029(6) -0.0026(7) -0.0015(7)
C11 0.0212(9) 0.0150(7) 0.0183(8) 0.0023(6) 0.0011(7) -0.0034(7)
C12 0.0155(8) 0.0130(7) 0.0141(7) -0.0009(6) -0.0001(6) -0.0005(6)
C13 0.0107(7) 0.0119(6) 0.0124(7) -0.0026(5) -0.0006(5) 0.0002(6)
C14 0.0144(8) 0.0178(7) 0.0135(7) 0.0002(6) -0.0002(6) 0.0019(6)
C15 0.0138(8) 0.0237(8) 0.0162(7) -0.0006(6) -0.0032(6) 0.0029(7)
C16 0.0129(8) 0.0222(8) 0.0234(9) -0.0059(7) -0.0023(6) -0.0019(7)
C17 0.0160(8) 0.0138(7) 0.0248(9) -0.0013(6) -0.0008(7) -0.0034(6)
C18 0.0138(8) 0.0123(7) 0.0195(8) -0.0002(6) -0.0028(6) 0.0003(6)
C19 0.0156(8) 0.0124(7) 0.0149(7) -0.0017(6) 0.0024(6) -0.0031(6)
C20 0.0235(9) 0.0148(7) 0.0171(8) -0.0046(6) 0.0034(7) -0.0012(7)
C21 0.0204(9) 0.0125(7) 0.0248(9) -0.0048(6) 0.0050(7) 0.0005(6)
C22 0.0183(9) 0.0118(7) 0.0228(8) -0.0017(6) 0.0009(7) 0.0033(6)
C23 0.0138(8) 0.0111(7) 0.0166(7) -0.0010(6) 0.0007(6) -0.0006(6)
C24 0.0184(8) 0.0131(7) 0.0129(7) 0.0028(5) -0.0007(6) -0.0004(6)
C25 0.0236(10) 0.0195(8) 0.0173(8) 0.0037(6) 0.0031(7) 0.0004(7)
C26 0.0293(11) 0.0164(8) 0.0207(8) 0.0023(6) -0.0023(7) -0.0075(7)
C27 0.0147(8) 0.0143(7) 0.0165(7) 0.0009(6) -0.0034(6) 0.0000(6)
C28 0.0264(11) 0.0218(9) 0.0299(10) 0.0038(8) -0.0141(8) 0.0030(8)
C29 0.0209(10) 0.0288(9) 0.0226(9) 0.0003(7) -0.0036(7) -0.0098(8)
C30 0.0152(8) 0.0187(7) 0.0167(7) -0.0041(6) -0.0028(6) -0.0034(6)
C31 0.0272(11) 0.0297(10) 0.0199(8) -0.0022(7) 0.0005(7) -0.0162(8)
C32 0.0249(10) 0.0279(9) 0.0207(9) -0.0029(7) -0.0076(7) -0.0089(8)
C33 0.0162(8) 0.0153(7) 0.0114(7) 0.0010(5) -0.0012(6) -0.0015(6)
C34 0.0274(10) 0.0215(8) 0.0118(7) -0.0004(6) 0.0016(7) -0.0037(7)
C35 0.0207(9) 0.0170(7) 0.0163(8) 0.0028(6) -0.0036(6) 0.0019(7)
S1 0.01152(19) 0.01237(16) 0.01676(18) -0.00170(14) 0.00098(14) -0.00015(14)
O3 0.0119(6) 0.0147(5) 0.0193(6) -0.0008(4) 0.0035(5) -0.0004(4)
O4 0.0172(7) 0.0169(6) 0.0313(7) 0.0015(5) -0.0005(5) 0.0036(5)
O5 0.0204(7) 0.0230(6) 0.0177(6) -0.0085(5) -0.0010(5) 0.0003(5)
C36 0.0135(8) 0.0174(7) 0.0157(7) -0.0010(6) 0.0007(6) -0.0024(6)
F1 0.0254(6) 0.0150(5) 0.0276(6) 0.0047(4) 0.0001(5) 0.0007(4)
F2 0.0192(6) 0.0320(6) 0.0232(5) -0.0019(5) 0.0086(5) -0.0069(5)
F3 0.0189(6) 0.0246(5) 0.0198(5) -0.0048(4) -0.0043(4) -0.0046(4)

loop_
_atom_type_symbol
_atom_type_description
_atom_type_scat_dispersion_real
_atom_type_scat_dispersion_imag
_atom_type_scat_source
C C 0.0033 0.0016 'International Tables Vol C Tables 4.2.6.8 and 6.1.1.4'
H H 0.0000 0.0000 'International Tables Vol C Tables 4.2.6.8 and 6.1.1.4'
F F 0.0171 0.0103 'International Tables Vol C Tables 4.2.6.8 and 6.1.1.4'
N N 0.0061 0.0033 'International Tables Vol C Tables 4.2.6.8 and 6.1.1.4'
O O 0.0106 0.0060 'International Tables Vol C Tables 4.2.6.8 and 6.1.1.4'
P P 0.1023 0.0942 'International Tables Vol C Tables 4.2.6.8 and 6.1.1.4'
S S 0.1246 0.1234 'International Tables Vol C Tables 4.2.6.8 and 6.1.1.4'
Ru Ru -1.2594 0.8363 'International Tables Vol C Tables 4.2.6.8 and 6.1.1.4'

loop_
_exptl_crystal_face_index_h
_exptl_crystal_face_index_k
_exptl_crystal_face_index_l
_exptl_crystal_face_perp_dist
1 0 0 0.080
-1 0 0 0.080
0 1 0 0.110
0 -1 0 0.250
0 0 1 0.190
0 0 -1 0.080
5 0 6 0.091
0 -1 2 0.192

loop_
_geom_angle_atom_site_label_1
_geom_angle_atom_site_label_2
_geom_angle_atom_site_label_3
_geom_angle
N1 Ru1 P1 173.18(4)
N1 Ru1 P3 79.65(4)
P1 Ru1 P3 97.381(15)
N1 Ru1 P2 78.99(4)
P1 Ru1 P2 102.906(15)
P3 Ru1 P2 157.052(15)
N1 Ru1 O3 84.30(5)
P1 Ru1 O3 102.03(3)
P3 Ru1 O3 92.52(3)
P2 Ru1 O3 93.62(3)
N1 Ru1 H1 91.6(9)
P1 Ru1 H1 82.0(9)
P3 Ru1 H1 86.9(9)
P2 Ru1 H1 85.4(10)
O3 Ru1 H1 175.9(9)
O1 P2 C27 99.56(7)
O1 P2 C24 97.58(7)
C27 P2 C24 102.72(8)
O1 P2 Ru1 101.92(5)
C27 P2 Ru1 127.85(5)
C24 P2 Ru1 120.52(6)
C13 P1 C7 104.00(8)
C13 P1 C1 102.98(8)
C7 P1 C1 96.46(7)
C13 P1 Ru1 110.97(5)
C7 P1 Ru1 119.84(5)
C1 P1 Ru1 120.05(5)
O2 P3 C30 98.38(7)
O2 P3 C33 100.92(7)
C30 P3 C33 106.45(8)
O2 P3 Ru1 102.13(5)
C30 P3 Ru1 122.18(6)
C33 P3 Ru1 121.38(6)
C23 O1 P2 118.36(11)
C19 O2 P3 119.55(11)
C23 N1 C19 117.96(14)
C23 N1 Ru1 121.18(11)
C19 N1 Ru1 120.86(12)
C6 C1 C2 118.39(16)
C6 C1 P1 116.51(13)
C2 C1 P1 125.07(14)
C3 C2 C1 120.30(18)
C3 C2 H2 119.9
C1 C2 H2 119.9
C4 C3 C2 120.52(18)
C4 C3 H3 119.7
C2 C3 H3 119.7
C3 C4 C5 119.75(17)
C3 C4 H4 120.1
C5 C4 H4 120.1
C4 C5 C6 119.63(19)
C4 C5 H5 120.2
C6 C5 H5 120.2
C5 C6 C1 121.30(17)
C5 C6 H6 119.4
C1 C6 H6 119.4
C12 C7 C8 119.04(15)
C12 C7 P1 119.35(12)
C8 C7 P1 121.43(13)
C9 C8 C7 120.52(16)
C9 C8 H8 119.7
C7 C8 H8 119.7
C8 C9 C10 120.03(17)
C8 C9 H9 120.0
C10 C9 H9 120.0
C11 C10 C9 119.96(16)
C11 C10 H10 120.0
C9 C10 H10 120.0
C10 C11 C12 120.12(17)
C10 C11 H11 119.9
C12 C11 H11 119.9
C7 C12 C11 120.31(16)
C7 C12 H12 119.8
C11 C12 H12 119.8
C14 C13 C18 117.60(16)
C14 C13 P1 123.41(13)
C18 C13 P1 118.61(13)
C15 C14 C13 120.76(16)
C15 C14 H14 119.6
C13 C14 H14 119.6
C16 C15 C14 121.18(17)
C16 C15 H15 119.4
C14 C15 H15 119.4
C15 C16 C17 118.71(17)
C15 C16 H16 120.6
C17 C16 H16 120.6
C18 C17 C16 120.31(16)
C18 C17 H17 119.8
C16 C17 H17 119.8
C17 C18 C13 121.41(16)
C17 C18 H18 119.3
C13 C18 H18 119.3
O2 C19 N1 117.78(14)
O2 C19 C20 119.27(15)
N1 C19 C20 122.94(17)
C21 C20 C19 117.82(16)
C21 C20 H20 121.1
C19 C20 H20 121.1
C20 C21 C22 120.34(16)
C20 C21 H21 119.8
C22 C21 H21 119.8
C23 C22 C21 117.96(17)
C23 C22 H22 121.0
C21 C22 H22 121.0
N1 C23 O1 117.62(14)
N1 C23 C22 122.96(16)
O1 C23 C22 119.42(16)
C26 C24 C25 111.57(16)
C26 C24 P2 112.12(12)
C25 C24 P2 110.72(11)
C26 C24 H24 107.4
C25 C24 H24 107.4
P2 C24 H24 107.4
C24 C25 H25A 109.5
C24 C25 H25B 109.5
H25A C25 H25B 109.5
C24 C25 H25C 109.5
H25A C25 H25C 109.5
H25B C25 H25C 109.5
C24 C26 H26A 109.5
C24 C26 H26B 109.5
H26A C26 H26B 109.5
C24 C26 H26C 109.5
H26A C26 H26C 109.5
H26B C26 H26C 109.5
C29 C27 C28 110.49(16)
C29 C27 P2 111.37(12)
C28 C27 P2 114.95(12)
C29 C27 H27 106.5
C28 C27 H27 106.5
P2 C27 H27 106.5
C27 C28 H28A 109.5
C27 C28 H28B 109.5
H28A C28 H28B 109.5
C27 C28 H28C 109.5
H28A C28 H28C 109.5
H28B C28 H28C 109.5
C27 C29 H29A 109.5
C27 C29 H29B 109.5
H29A C29 H29B 109.5
C27 C29 H29C 109.5
H29A C29 H29C 109.5
H29B C29 H29C 109.5
C32 C30 C31 109.20(15)
C32 C30 P3 115.31(13)
C31 C30 P3 110.20(14)
C32 C30 H30 107.3
C31 C30 H30 107.3
P3 C30 H30 107.3
C30 C31 H31A 109.5
C30 C31 H31B 109.5
H31A C31 H31B 109.5
C30 C31 H31C 109.5
H31A C31 H31C 109.5
H31B C31 H31C 109.5
C30 C32 H32A 109.5
C30 C32 H32B 109.5
H32A C32 H32B 109.5
C30 C32 H32C 109.5
H32A C32 H32C 109.5
H32B C32 H32C 109.5
C34 C33 C35 112.25(15)
C34 C33 P3 116.47(12)
C35 C33 P3 110.13(12)
C34 C33 H33 105.7
C35 C33 H33 105.7
P3 C33 H33 105.7
C33 C34 H34A 109.5
C33 C34 H34B 109.5
H34A C34 H34B 109.5
C33 C34 H34C 109.5
H34A C34 H34C 109.5
H34B C34 H34C 109.5
C33 C35 H35A 109.5
C33 C35 H35B 109.5
H35A C35 H35B 109.5
C33 C35 H35C 109.5
H35A C35 H35C 109.5
H35B C35 H35C 109.5
O4 S1 O5 116.29(8)
O4 S1 O3 115.22(8)
O5 S1 O3 114.00(8)
O4 S1 C36 104.44(8)
O5 S1 C36 104.35(8)
O3 S1 C36 99.80(7)
S1 O3 Ru1 130.33(7)
F1 C36 F2 108.22(14)
F1 C36 F3 107.74(14)
F2 C36 F3 107.65(15)
F1 C36 S1 111.85(12)
F2 C36 S1 110.57(12)
F3 C36 S1 110.66(12)

loop_
_geom_bond_atom_site_label_1
_geom_bond_atom_site_label_2
_geom_bond_distance
Ru1 N1 2.1103(14)
Ru1 P1 2.2969(4)
Ru1 P3 2.2976(4)
Ru1 P2 2.2992(4)
Ru1 O3 2.3321(12)
Ru1 H1 1.52(3)
P2 O1 1.6965(12)
P2 C27 1.8438(18)
P2 C24 1.8458(17)
P1 C13 1.8385(17)
P1 C7 1.8425(16)
P1 C1 1.8496(16)
P3 O2 1.6936(12)
P3 C30 1.8398(19)
P3 C33 1.8496(16)
O1 C23 1.351(2)
O2 C19 1.346(2)
N1 C23 1.348(2)
N1 C19 1.355(2)
C1 C6 1.394(3)
C1 C2 1.399(2)
C2 C3 1.394(2)
C2 H2 0.9500
C3 C4 1.386(3)
C3 H3 0.9500
C4 C5 1.389(3)
C4 H4 0.9500
C5 C6 1.393(2)
C5 H5 0.9500
C6 H6 0.9500
C7 C12 1.395(2)
C7 C8 1.399(2)
C8 C9 1.391(2)
C8 H8 0.9500
C9 C10 1.394(3)
C9 H9 0.9500
C10 C11 1.384(3)
C10 H10 0.9500
C11 C12 1.401(2)
C11 H11 0.9500
C12 H12 0.9500
C13 C14 1.396(2)
C13 C18 1.409(2)
C14 C15 1.390(3)
C14 H14 0.9500
C15 C16 1.389(3)
C15 H15 0.9500
C16 C17 1.393(3)
C16 H16 0.9500
C17 C18 1.386(3)
C17 H17 0.9500
C18 H18 0.9500
C19 C20 1.388(2)
C20 C21 1.387(3)
C20 H20 0.9500
C21 C22 1.391(3)
C21 H21 0.9500
C22 C23 1.386(2)
C22 H22 0.9500
C24 C26 1.531(3)
C24 C25 1.532(2)
C24 H24 1.0000
C25 H25A 0.9800
C25 H25B 0.9800
C25 H25C 0.9800
C26 H26A 0.9800
C26 H26B 0.9800
C26 H26C 0.9800
C27 C29 1.533(3)
C27 C28 1.535(3)
C27 H27 1.0000
C28 H28A 0.9800
C28 H28B 0.9800
C28 H28C 0.9800
C29 H29A 0.9800
C29 H29B 0.9800
C29 H29C 0.9800
C30 C32 1.533(3)
C30 C31 1.534(3)
C30 H30 1.0000
C31 H31A 0.9800
C31 H31B 0.9800
C31 H31C 0.9800
C32 H32A 0.9800
C32 H32B 0.9800
C32 H32C 0.9800
C33 C34 1.536(2)
C33 C35 1.540(2)
C33 H33 1.0000
C34 H34A 0.9800
C34 H34B 0.9800
C34 H34C 0.9800
C35 H35A 0.9800
C35 H35B 0.9800
C35 H35C 0.9800
S1 O4 1.4369(14)
S1 O5 1.4422(14)
S1 O3 1.4645(12)
S1 C36 1.8302(18)
C36 F1 1.330(2)
C36 F2 1.3408(19)
C36 F3 1.342(2)

loop_
_geom_torsion_atom_site_label_1
_geom_torsion_atom_site_label_2
_geom_torsion_atom_site_label_3
_geom_torsion_atom_site_label_4
_geom_torsion
N1 Ru1 P2 O1 10.37(6)
P1 Ru1 P2 O1 -176.32(5)
P3 Ru1 P2 O1 32.12(7)
O3 Ru1 P2 O1 -73.10(6)
N1 Ru1 P2 C27 122.64(8)
P1 Ru1 P2 C27 -64.06(8)
P3 Ru1 P2 C27 144.39(8)
O3 Ru1 P2 C27 39.17(8)
N1 Ru1 P2 C24 -95.95(7)
P1 Ru1 P2 C24 77.36(6)
P3 Ru1 P2 C24 -74.19(8)
O3 Ru1 P2 C24 -179.42(7)
P3 Ru1 P1 C13 56.10(6)
P2 Ru1 P1 C13 -113.10(6)
O3 Ru1 P1 C13 150.29(6)
P3 Ru1 P1 C7 -65.13(7)
P2 Ru1 P1 C7 125.66(7)
O3 Ru1 P1 C7 29.05(7)
P3 Ru1 P1 C1 176.07(6)
P2 Ru1 P1 C1 6.86(7)
O3 Ru1 P1 C1 -89.74(7)
N1 Ru1 P3 O2 -0.19(6)
P1 Ru1 P3 O2 -173.97(5)
P2 Ru1 P3 O2 -21.89(7)
O3 Ru1 P3 O2 83.55(6)
N1 Ru1 P3 C30 107.95(8)
P1 Ru1 P3 C30 -65.83(7)
P2 Ru1 P3 C30 86.25(8)
O3 Ru1 P3 C30 -168.31(8)
N1 Ru1 P3 C33 -111.17(8)
P1 Ru1 P3 C33 75.05(7)
P2 Ru1 P3 C33 -132.87(7)
O3 Ru1 P3 C33 -27.43(7)
C27 P2 O1 C23 -147.02(13)
C24 P2 O1 C23 108.64(13)
Ru1 P2 O1 C23 -14.84(13)
C30 P3 O2 C19 -126.33(13)
C33 P3 O2 C19 125.01(13)
Ru1 P3 O2 C19 -0.72(13)
P3 Ru1 N1 C23 -179.28(13)
P2 Ru1 N1 C23 -7.72(12)
O3 Ru1 N1 C23 87.10(13)
P3 Ru1 N1 C19 1.13(12)
P2 Ru1 N1 C19 172.68(13)
O3 Ru1 N1 C19 -92.50(13)
C13 P1 C1 C6 -170.22(13)
C7 P1 C1 C6 -64.20(14)
Ru1 P1 C1 C6 65.89(14)
C13 P1 C1 C2 8.12(16)
C7 P1 C1 C2 114.14(15)
Ru1 P1 C1 C2 -115.77(14)
C6 C1 C2 C3 -3.5(2)
P1 C1 C2 C3 178.21(13)
C1 C2 C3 C4 2.5(3)
C2 C3 C4 C5 0.6(3)
C3 C4 C5 C6 -2.6(3)
C4 C5 C6 C1 1.6(3)
C2 C1 C6 C5 1.4(3)
P1 C1 C6 C5 179.88(14)
C13 P1 C7 C12 -135.94(14)
C1 P1 C7 C12 118.92(15)
Ru1 P1 C7 C12 -11.31(16)
C13 P1 C7 C8 48.94(16)
C1 P1 C7 C8 -56.20(16)
Ru1 P1 C7 C8 173.57(13)
C12 C7 C8 C9 1.5(3)
P1 C7 C8 C9 176.66(15)
C7 C8 C9 C10 -0.5(3)
C8 C9 C10 C11 -0.7(3)
C9 C10 C11 C12 0.9(3)
C8 C7 C12 C11 -1.3(3)
P1 C7 C12 C11 -176.57(14)
C10 C11 C12 C7 0.1(3)
C7 P1 C13 C14 20.87(15)
C1 P1 C13 C14 121.04(14)
Ru1 P1 C13 C14 -109.28(13)
C7 P1 C13 C18 -166.35(13)
C1 P1 C13 C18 -66.18(14)
Ru1 P1 C13 C18 63.51(13)
C18 C13 C14 C15 -1.0(2)
P1 C13 C14 C15 171.81(13)
C13 C14 C15 C16 1.6(3)
C14 C15 C16 C17 -0.3(3)
C15 C16 C17 C18 -1.6(3)
C16 C17 C18 C13 2.2(3)
C14 C13 C18 C17 -0.8(2)
P1 C13 C18 C17 -174.06(14)
P3 O2 C19 N1 1.7(2)
P3 O2 C19 C20 -179.10(13)
C23 N1 C19 O2 178.46(14)
Ru1 N1 C19 O2 -1.9(2)
C23 N1 C19 C20 -0.7(2)
Ru1 N1 C19 C20 178.90(13)
O2 C19 C20 C21 -179.12(16)
N1 C19 C20 C21 0.0(3)
C19 C20 C21 C22 1.3(3)
C20 C21 C22 C23 -1.9(3)
C19 N1 C23 O1 -179.84(15)
Ru1 N1 C23 O1 0.6(2)
C19 N1 C23 C22 0.1(2)
Ru1 N1 C23 C22 -179.55(13)
P2 O1 C23 N1 10.7(2)
P2 O1 C23 C22 -169.16(13)
C21 C22 C23 N1 1.2(3)
C21 C22 C23 O1 -178.89(16)
O1 P2 C24 C26 -66.48(14)
C27 P2 C24 C26 -168.11(13)
Ru1 P2 C24 C26 42.21(15)
O1 P2 C24 C25 168.22(13)
C27 P2 C24 C25 66.58(14)
Ru1 P2 C24 C25 -83.10(13)
O1 P2 C27 C29 71.73(14)
C24 P2 C27 C29 171.81(13)
Ru1 P2 C27 C29 -41.60(16)
O1 P2 C27 C28 -54.90(15)
C24 P2 C27 C28 45.18(16)
Ru1 P2 C27 C28 -168.23(11)
O2 P3 C30 C32 -57.24(15)
C33 P3 C30 C32 46.83(16)
Ru1 P3 C30 C32 -167.34(11)
O2 P3 C30 C31 66.92(13)
C33 P3 C30 C31 171.00(12)
Ru1 P3 C30 C31 -43.17(14)
O2 P3 C33 C34 21.20(16)
C30 P3 C33 C34 -81.02(15)
Ru1 P3 C33 C34 132.81(12)
O2 P3 C33 C35 150.47(12)
C30 P3 C33 C35 48.25(14)
Ru1 P3 C33 C35 -97.92(12)
O4 S1 O3 Ru1 -74.53(12)
O5 S1 O3 Ru1 63.68(12)
C36 S1 O3 Ru1 174.30(10)
N1 Ru1 O3 S1 12.45(10)
P1 Ru1 O3 S1 -164.98(9)
P3 Ru1 O3 S1 -66.88(10)
P2 Ru1 O3 S1 90.99(10)
O4 S1 C36 F1 -171.84(12)
O5 S1 C36 F1 65.61(13)
O3 S1 C36 F1 -52.44(13)
O4 S1 C36 F2 67.49(14)
O5 S1 C36 F2 -55.06(14)
O3 S1 C36 F2 -173.11(13)
O4 S1 C36 F3 -51.70(14)
O5 S1 C36 F3 -174.25(12)
O3 S1 C36 F3 67.70(13)
